data_4062599
_journal_name_full Organometallics
_journal_paper_doi 10.1021/om034319e
_journal_year 2004
_chemical_formula_sum 'C18 H29 Cl N2 Pd'
_chemical_formula_weight 415.28
_space_group_IT_number 19
_symmetry_cell_setting orthorhombic
_symmetry_space_group_name_Hall 'P 2ac 2ab'
_symmetry_space_group_name_H-M 'P 21 21 21'
_cell_angle_alpha 90.00
_cell_angle_beta 90.00
_cell_angle_gamma 90.00
_cell_formula_units_Z 4
_cell_length_a 6.8184(6)
_cell_length_b 16.0500(15)
_cell_length_c 18.0676(17)
_cell_measurement_temperature 150(2)
_cell_volume 1977.2(3)
_diffrn_ambient_temperature 150(2)
_exptl_crystal_density_diffrn 1.395
_cod_depositor_comments
;
The following automatic conversions were performed:
'_symmetry_cell_setting' value 'Orthorhombic' changed to 'orthorhombic'
according to '/home/saulius/struct/CIF-dictionaries/cif_core.dic'
dictionary named 'cif_core.dic' version 2.4.1 from 2010-06-29.

Automatic conversion script
Id: cif_fix_enum 1527 2010-12-29 10:47:43Z saulius 
;
_cod_database_code 4062599

loop_
_symmetry_equiv_pos_as_xyz
'x, y, z'
'-x+1/2, -y, z+1/2'
'-x, y+1/2, -z+1/2'
'x+1/2, -y+1/2, -z'

loop_
_atom_site_label
_atom_site_type_symbol
_atom_site_fract_x
_atom_site_fract_y
_atom_site_fract_z
_atom_site_U_iso_or_equiv
_atom_site_adp_type
_atom_site_occupancy
_atom_site_symmetry_multiplicity
_atom_site_calc_flag
_atom_site_refinement_flags
_atom_site_disorder_assembly
_atom_site_disorder_group
Pd1 Pd 0.75363(3) 0.442679(10) 0.212649(10) 0.02161(7) Uani 1 1 d DU . .
Cl1 Cl 0.43976(11) 0.48660(5) 0.26137(5) 0.03481(18) Uani 1 1 d U A .
C1 C 0.7570(5) 0.33168(14) 0.27121(13) 0.0225(4) Uani 1 1 d U A .
N1 N 0.8667(4) 0.31030(14) 0.33308(14) 0.0239(5) Uani 1 1 d U . .
N2 N 0.6394(4) 0.26310(13) 0.25777(14) 0.0233(5) Uani 1 1 d U . .
C2 C 0.8154(5) 0.22886(18) 0.35682(19) 0.0304(7) Uani 1 1 d U A .
H2 H 0.886(4) 0.2029(18) 0.4033(17) 0.014(7) Uiso 1 1 d . . .
C3 C 0.6774(5) 0.19931(19) 0.30932(18) 0.0287(6) Uani 1 1 d U A .
H3 H 0.616(5) 0.146(2) 0.3070(19) 0.029(9) Uiso 1 1 d . . .
C4 C 1.0166(4) 0.36645(17) 0.36751(16) 0.0233(5) Uani 1 1 d U A .
H4 H 1.087(5) 0.390(2) 0.319(2) 0.032(9) Uiso 1 1 d . . .
C5 C 1.1754(5) 0.31695(19) 0.41142(18) 0.0295(6) Uani 1 1 d U . .
H5B H 1.242(6) 0.270(2) 0.3773(19) 0.040(9) Uiso 1 1 d . . .
H5A H 1.098(6) 0.280(2) 0.455(2) 0.038(10) Uiso 1 1 d . . .
C6 C 1.3329(5) 0.3771(2) 0.4421(2) 0.0345(7) Uani 1 1 d U A .
H6A H 1.416(6) 0.343(2) 0.471(2) 0.035(10) Uiso 1 1 d . . .
H6B H 1.409(6) 0.396(2) 0.399(2) 0.040(10) Uiso 1 1 d . . .
C7 C 1.2406(6) 0.44690(18) 0.49040(18) 0.0403(7) Uani 1 1 d U . .
H7A H 1.1832 0.4220 0.5356 0.048 Uiso 1 1 calc R A .
H7B H 1.3441 0.4866 0.5058 0.048 Uiso 1 1 calc R . .
C8 C 1.0791(6) 0.4943(2) 0.4473(2) 0.0398(8) Uani 1 1 d U A .
H8A H 1.013(7) 0.537(3) 0.478(2) 0.061(14) Uiso 1 1 d . . .
H8B H 1.133(7) 0.525(3) 0.407(2) 0.050(12) Uiso 1 1 d . . .
C9 C 0.9174(5) 0.43303(19) 0.41708(19) 0.0327(7) Uani 1 1 d U . .
H9A H 0.843(7) 0.406(3) 0.462(2) 0.054(12) Uiso 1 1 d . . .
H9B H 0.804(4) 0.4605(18) 0.3766(17) 0.017(8) Uiso 1 1 d . . .
C10 C 0.5180(4) 0.25390(17) 0.18836(16) 0.0229(5) Uani 1 1 d U A .
H10 H 0.484(4) 0.3128(19) 0.1699(16) 0.018(7) Uiso 1 1 d . . .
C11 C 0.3283(4) 0.2027(2) 0.20283(18) 0.0288(6) Uani 1 1 d U . .
H11A H 0.238(6) 0.231(2) 0.244(2) 0.038(9) Uiso 1 1 d . . .
H11B H 0.363(5) 0.146(2) 0.2242(18) 0.028(9) Uiso 1 1 d . . .
C12 C 0.2110(4) 0.1892(2) 0.12958(19) 0.0324(7) Uani 1 1 d U A .
H12 H 0.103(6) 0.151(2) 0.142(2) 0.048(11) Uiso 1 1 d . . .
H12B H 0.163(6) 0.251(3) 0.107(2) 0.049(11) Uiso 1 1 d . . .
C13 C 0.3401(5) 0.1482(2) 0.06956(19) 0.0327(7) Uani 1 1 d U . .
H13A H 0.273(7) 0.144(2) 0.026(2) 0.053(11) Uiso 1 1 d . . .
H13B H 0.381(6) 0.087(3) 0.085(2) 0.048(11) Uiso 1 1 d . . .
C14 C 0.5269(5) 0.2008(2) 0.05424(18) 0.0349(7) Uani 1 1 d U A .
H14A H 0.4889 0.2558 0.0340 0.042 Uiso 1 1 calc R . .
H14B H 0.6095 0.1722 0.0170 0.042 Uiso 1 1 calc R . .
C15 C 0.6461(5) 0.2132(2) 0.12718(18) 0.0304(6) Uani 1 1 d U . .
H15B H 0.776(5) 0.2469(19) 0.1150(18) 0.026(8) Uiso 1 1 d . . .
H15A H 0.691(6) 0.158(3) 0.145(2) 0.052(12) Uiso 1 1 d . . .
C16A C 0.8001(7) 0.5447(3) 0.1302(2) 0.0323(11) Uani 0.853(7) 1 d PDU A 1
H16A H 0.7611 0.5328 0.0784 0.039 Uiso 0.853(7) 1 calc PR A 1
H16B H 0.7686 0.6020 0.1465 0.039 Uiso 0.853(7) 1 calc PR A 1
C16B C 0.823(5) 0.5573(8) 0.1475(11) 0.031(4) Uani 0.147(7) 1 d PDU A 2
H16C H 0.7095 0.5895 0.1284 0.037 Uiso 0.147(7) 1 calc PR A 2
H16D H 0.9312 0.5925 0.1661 0.037 Uiso 0.147(7) 1 calc PR A 2
C17A C 0.9818(5) 0.5111(2) 0.1542(2) 0.0315(9) Uani 0.853(7) 1 d PDU A 1
H17 H 1.063(7) 0.533(3) 0.181(3) 0.037(13) Uiso 0.853(7) 1 d P A 1
C17B C 0.875(3) 0.4854(10) 0.1079(7) 0.030(3) Uani 0.147(7) 1 d PDU A 2
H17B H 0.8321 0.4809 0.0580 0.035 Uiso 0.147(7) 1 calc PR A 2
C18A C 1.0168(6) 0.4244(3) 0.1505(3) 0.0311(11) Uani 0.853(7) 1 d PDU A 1
H18A H 1.1317 0.4035 0.1784 0.037 Uiso 0.853(7) 1 calc PR A 1
H18B H 1.0017 0.3982 0.1013 0.037 Uiso 0.853(7) 1 calc PR A 1
C18B C 0.988(4) 0.4197(18) 0.1370(14) 0.033(4) Uani 0.147(7) 1 d PDU A 2
H18C H 1.1211 0.4342 0.1544 0.040 Uiso 0.147(7) 1 calc PR A 2
H18D H 0.9824 0.3663 0.1096 0.040 Uiso 0.147(7) 1 calc PR A 2

loop_
_atom_site_aniso_label
_atom_site_aniso_U_11
_atom_site_aniso_U_22
_atom_site_aniso_U_33
_atom_site_aniso_U_23
_atom_site_aniso_U_13
_atom_site_aniso_U_12
Pd1 0.02561(11) 0.01824(9) 0.02099(10) 0.00181(6) -0.00066(11) -0.00193(11)
Cl1 0.0290(3) 0.0276(3) 0.0478(4) 0.0088(3) 0.0069(3) 0.0028(3)
C1 0.0264(11) 0.0187(9) 0.0223(11) -0.0001(8) -0.0003(14) -0.0024(13)
N1 0.0306(12) 0.0169(10) 0.0242(12) 0.0027(8) -0.0047(9) -0.0001(9)
N2 0.0262(11) 0.0188(10) 0.0249(12) 0.0001(9) -0.0040(9) -0.0031(8)
C2 0.0386(16) 0.0196(13) 0.0331(16) 0.0065(11) -0.0057(12) -0.0030(10)
C3 0.0352(15) 0.0198(12) 0.0312(16) 0.0034(11) -0.0083(12) -0.0044(11)
C4 0.0252(13) 0.0219(12) 0.0228(13) 0.0005(10) -0.0031(11) -0.0032(10)
C5 0.0307(14) 0.0281(14) 0.0297(15) 0.0003(12) -0.0059(12) 0.0052(11)
C6 0.0319(15) 0.0405(17) 0.0311(17) 0.0081(14) -0.0074(14) -0.0036(13)
C7 0.0473(18) 0.0383(15) 0.0354(15) -0.0003(11) -0.0199(17) -0.009(2)
C8 0.047(2) 0.0252(15) 0.047(2) -0.0059(14) -0.0175(17) -0.0012(13)
C9 0.0323(15) 0.0272(15) 0.0387(18) -0.0059(12) -0.0089(13) 0.0041(12)
C10 0.0256(13) 0.0203(12) 0.0230(13) 0.0000(10) -0.0036(10) -0.0019(10)
C11 0.0252(13) 0.0299(14) 0.0314(16) -0.0013(12) 0.0006(12) -0.0010(11)
C12 0.0234(17) 0.0345(15) 0.0393(16) -0.0019(12) -0.0055(12) -0.0028(11)
C13 0.0327(15) 0.0331(16) 0.0322(17) -0.0069(13) -0.0060(13) -0.0070(13)
C14 0.0386(17) 0.0384(17) 0.0276(15) -0.0029(13) -0.0006(13) -0.0098(13)
C15 0.0269(15) 0.0332(16) 0.0312(16) -0.0018(12) 0.0004(12) -0.0046(12)
C16A 0.043(2) 0.0282(18) 0.025(2) 0.0068(15) 0.0014(17) -0.0030(15)
C16B 0.046(7) 0.022(5) 0.024(7) -0.005(5) 0.004(6) -0.016(6)
C17A 0.0339(18) 0.0309(17) 0.0296(19) 0.0044(14) 0.0096(15) -0.0071(14)
C17B 0.040(6) 0.028(5) 0.021(5) -0.001(4) 0.007(4) -0.005(5)
C18A 0.031(2) 0.0358(19) 0.026(2) -0.0018(16) 0.0059(16) -0.0031(16)
C18B 0.041(7) 0.034(7) 0.025(7) 0.004(6) 0.012(6) -0.002(6)

loop_
_geom_bond_atom_site_label_1
_geom_bond_atom_site_label_2
_geom_bond_distance
_geom_bond_site_symmetry_2
_geom_bond_publ_flag
Pd1 C1 2.072(2) . ?
Pd1 C18B 2.133(9) . ?
Pd1 C18A 2.137(4) . ?
Pd1 C17B 2.178(9) . ?
Pd1 C17A 2.178(3) . ?
Pd1 C16B 2.234(9) . ?
Pd1 C16A 2.236(4) . ?
Pd1 Cl1 2.4190(8) . ?
C1 N2 1.383(3) . ?
C1 N1 1.388(3) . ?
N1 C2 1.419(4) . ?
N1 C4 1.498(3) . ?
N2 C3 1.408(4) . ?
N2 C10 1.510(4) . ?
C2 C3 1.359(4) . ?
C4 C9 1.550(4) . ?
C4 C5 1.560(4) . ?
C5 C6 1.547(5) . ?
C6 C7 1.553(5) . ?
C7 C8 1.548(5) . ?
C8 C9 1.575(5) . ?
C10 C15 1.553(4) . ?
C10 C11 1.555(4) . ?
C11 C12 1.561(4) . ?
C12 C13 1.543(5) . ?
C13 C14 1.553(5) . ?
C14 C15 1.561(5) . ?
C16A C17A 1.419(5) . ?
C16B C17B 1.405(9) . ?
C17A C18A 1.414(5) . ?
C17B C18B 1.407(9) . ?
